data_1556181
loop_
_publ_author_name
'Ramachary, D. B.'
'Venkaiah, Chintalapudi'
'Madhavachary, R.'

_publ_section_title
;
 Asymmetric synthesis of druglike six-membered spirooxindoles through an
 amino enyne catalysis.
;
_journal_issue 12
_journal_name_full 'Organic letters'
_journal_page_first 3042
_journal_page_last 3045
_journal_paper_doi 10.1021/ol401227q
_journal_volume 15
_journal_year 2013
_chemical_absolute_configuration ad
_chemical_formula_sum 'C21 H12 Cl N3 O2'
_chemical_formula_weight 373.79
_space_group_IT_number 19
_space_group_name_Hall 'P 2ac 2ab'
_space_group_name_H-M_alt 'P 21 21 21'
_symmetry_cell_setting orthorhombic
_symmetry_space_group_name_H-M 'P 21 21 21'
_atom_sites_solution_hydrogens geom
_atom_sites_solution_primary direct
_atom_sites_solution_secondary difmap
_audit_creation_method SHELXL-97
_cell_angle_alpha 90.00
_cell_angle_beta 90.00
_cell_angle_gamma 90.00
_cell_formula_units_Z 4
_cell_length_a 6.7978(2)
_cell_length_b 13.7806(4)
_cell_length_c 19.1936(7)
_cell_measurement_reflns_used 2415
_cell_measurement_temperature 298(2)
_cell_measurement_theta_max 71.4854
_cell_measurement_theta_min 3.2043
_cell_volume 1798.01(10)
_computing_cell_refinement
;
CrysAlisPro, Agilent Technologies,
Version 1.171.35.19 (release 27-10-2011 CrysAlis171 .NET)
(compiled Oct 27 2011,15:02:11)
;
_computing_data_collection
;
CrysAlisPro, Agilent Technologies,
Version 1.171.35.19 (release 27-10-2011 CrysAlis171 .NET)
(compiled Oct 27 2011,15:02:11)
;
_computing_data_reduction
;
CrysAlisPro, Agilent Technologies,
Version 1.171.35.19 (release 27-10-2011 CrysAlis171 .NET)
(compiled Oct 27 2011,15:02:11)
;
_computing_structure_refinement 'SHELXL-97 (Sheldrick, 2008)'
_computing_structure_solution 'SHELXL-97 (Sheldrick, 2008)'
_diffrn_ambient_temperature 298(2)
_diffrn_measured_fraction_theta_full 0.971
_diffrn_measured_fraction_theta_max 0.971
_diffrn_measurement_device_type 'Xcalibur, Eos, Gemini'
_diffrn_measurement_method '\w scans'
_diffrn_radiation_monochromator graphite
_diffrn_radiation_source 'Enhance (Cu) X-ray Source'
_diffrn_radiation_type CuK\a
_diffrn_radiation_wavelength 1.54184
_diffrn_reflns_av_R_equivalents 0.0180
_diffrn_reflns_av_sigmaI/netI 0.0318
_diffrn_reflns_limit_h_max 8
_diffrn_reflns_limit_h_min -5
_diffrn_reflns_limit_k_max 16
_diffrn_reflns_limit_k_min -14
_diffrn_reflns_limit_l_max 21
_diffrn_reflns_limit_l_min -23
_diffrn_reflns_number 5534
_diffrn_reflns_theta_full 71.63
_diffrn_reflns_theta_max 71.63
_diffrn_reflns_theta_min 3.95
_exptl_absorpt_coefficient_mu 2.061
_exptl_absorpt_correction_T_max 0.7901
_exptl_absorpt_correction_T_min 0.5081
_exptl_absorpt_correction_type multi-scan
_exptl_absorpt_process_details
;
CrysAlisPro, Agilent Technologies,
Version 1.171.35.19 (release 27-10-2011 CrysAlis171 .NET)
(compiled Oct 27 2011,15:02:11)
Empirical absorption correction using spherical harmonics,
 implemented in SCALE3 ABSPACK scaling algorithm.
;
_exptl_crystal_colour 'pale yellow'
_exptl_crystal_density_diffrn 1.381
_exptl_crystal_density_method 'not measured'
_exptl_crystal_description needle
_exptl_crystal_F_000 768
_exptl_crystal_size_max 0.38
_exptl_crystal_size_mid 0.14
_exptl_crystal_size_min 0.12
_refine_diff_density_max 0.154
_refine_diff_density_min -0.238
_refine_diff_density_rms 0.035
_refine_ls_abs_structure_details 'Flack H D (1983), Acta Cryst. A39, 876-881'
_refine_ls_abs_structure_Flack 0.00(2)
_refine_ls_extinction_method none
_refine_ls_goodness_of_fit_ref 0.875
_refine_ls_matrix_type full
_refine_ls_number_parameters 244
_refine_ls_number_reflns 3304
_refine_ls_number_restraints 0
_refine_ls_restrained_S_all 0.875
_refine_ls_R_factor_all 0.0453
_refine_ls_R_factor_gt 0.0392
_refine_ls_shift/su_max 0.000
_refine_ls_shift/su_mean 0.000
_refine_ls_structure_factor_coef Fsqd
_refine_ls_weighting_details 'calc w=1/[\s^2^(Fo^2^)+(0.1000P)^2^+0.0000P] where P=(Fo^2^+2Fc^2^)/3'
_refine_ls_weighting_scheme calc
_refine_ls_wR_factor_gt 0.1152
_refine_ls_wR_factor_ref 0.1240
_reflns_number_gt 2935
_reflns_number_total 3304
_reflns_threshold_expression >2sigma(I)
_cod_data_source_file ol401227q_si_004.cif
_cod_data_source_block dbr29c
_cod_database_code 1556181

loop_
_symmetry_equiv_pos_as_xyz
'x, y, z'
'-x+1/2, -y, z+1/2'
'x+1/2, -y+1/2, -z'
'-x, y+1/2, -z+1/2'

loop_
_atom_site_label
_atom_site_type_symbol
_atom_site_fract_x
_atom_site_fract_y
_atom_site_fract_z
_atom_site_U_iso_or_equiv
_atom_site_adp_type
_atom_site_occupancy
_atom_site_symmetry_multiplicity
_atom_site_calc_flag
_atom_site_refinement_flags
C1 C 0.0200(4) -0.07887(15) -0.45522(12) 0.0435(5) Uani 1 1 d .
C2 C -0.1677(4) -0.11861(17) -0.46139(13) 0.0527(6) Uani 1 1 d .
H2 H -0.2538 -0.1166 -0.4238 0.063 Uiso 1 1 calc R
C3 C -0.2263(6) -0.1611(2) -0.52349(16) 0.0703(9) Uani 1 1 d .
H3 H -0.3521 -0.1870 -0.5274 0.084 Uiso 1 1 calc R
C4 C -0.1017(7) -0.1651(2) -0.57858(17) 0.0832(11) Uani 1 1 d .
H4 H -0.1431 -0.1929 -0.6202 0.100 Uiso 1 1 calc R
C5 C 0.0855(7) -0.1282(2) -0.57306(17) 0.0809(11) Uani 1 1 d .
H5 H 0.1715 -0.1324 -0.6106 0.097 Uiso 1 1 calc R
C6 C 0.1468(5) -0.0843(2) -0.51100(14) 0.0604(7) Uani 1 1 d .
H6 H 0.2731 -0.0588 -0.5074 0.073 Uiso 1 1 calc R
C7 C 0.0861(3) -0.02919(15) -0.39110(12) 0.0394(5) Uani 1 1 d .
C8 C 0.1966(4) 0.05109(17) -0.39214(13) 0.0474(5) Uani 1 1 d .
H8 H 0.2284 0.0775 -0.4353 0.057 Uiso 1 1 calc R
C9 C 0.2707(3) 0.09999(15) -0.33003(13) 0.0447(5) Uani 1 1 d .
C10 C 0.2456(3) 0.05263(15) -0.26041(11) 0.0390(4) Uani 1 1 d .
H10A H 0.1468 0.0883 -0.2344 0.047 Uiso 1 1 calc R
H10B H 0.3686 0.0579 -0.2351 0.047 Uiso 1 1 calc R
C11 C 0.1851(3) -0.05468(15) -0.26256(11) 0.0353(4) Uani 1 1 d .
C12 C 0.0198(3) -0.06805(14) -0.31928(11) 0.0364(4) Uani 1 1 d .
C13 C -0.0309(4) -0.17204(17) -0.32115(12) 0.0454(5) Uani 1 1 d .
C14 C -0.1532(3) -0.00911(17) -0.29719(13) 0.0458(5) Uani 1 1 d .
C15 C 0.3628(3) -0.12161(15) -0.28226(12) 0.0415(5) Uani 1 1 d .
C16 C 0.2546(4) -0.16987(17) -0.17531(12) 0.0487(5) Uani 1 1 d .
C17 C 0.1259(3) -0.09471(15) -0.19201(11) 0.0389(5) Uani 1 1 d .
C18 C -0.0239(4) -0.07002(16) -0.14721(13) 0.0491(6) Uani 1 1 d .
H18 H -0.1094 -0.0192 -0.1572 0.059 Uiso 1 1 calc R
C19 C -0.0422(5) -0.12367(18) -0.08684(14) 0.0611(7) Uani 1 1 d .
C20 C 0.0832(6) -0.1979(2) -0.06996(15) 0.0723(9) Uani 1 1 d .
H20 H 0.0651 -0.2323 -0.0288 0.087 Uiso 1 1 calc R
C21 C 0.2366(5) -0.2216(2) -0.11397(15) 0.0685(8) Uani 1 1 d .
H21 H 0.3248 -0.2708 -0.1027 0.082 Uiso 1 1 calc R
N1 N -0.0557(4) -0.25353(15) -0.31945(13) 0.0703(7) Uani 1 1 d .
N2 N -0.2708(4) 0.0436(2) -0.27998(16) 0.0726(7) Uani 1 1 d .
N3 N 0.3927(3) -0.18173(16) -0.22801(11) 0.0532(5) Uani 1 1 d .
H3A H 0.4873 -0.2231 -0.2262 0.064 Uiso 1 1 calc R
O1 O 0.3492(3) 0.17906(13) -0.33466(11) 0.0659(5) Uani 1 1 d .
O2 O 0.4551(3) -0.11883(13) -0.33587(9) 0.0541(4) Uani 1 1 d .
Cl1 Cl -0.23575(18) -0.09683(7) -0.03070(5) 0.1127(5) Uani 1 1 d .

loop_
_atom_site_aniso_label
_atom_site_aniso_U_11
_atom_site_aniso_U_22
_atom_site_aniso_U_33
_atom_site_aniso_U_23
_atom_site_aniso_U_13
_atom_site_aniso_U_12
C1 0.0576(13) 0.0342(9) 0.0388(11) 0.0034(9) -0.0010(10) 0.0031(9)
C2 0.0690(16) 0.0441(11) 0.0449(12) 0.0050(10) -0.0080(11) -0.0107(12)
C3 0.096(2) 0.0522(14) 0.0624(17) -0.0029(13) -0.0215(18) -0.0122(15)
C4 0.137(4) 0.0598(17) 0.0528(17) -0.0168(15) -0.021(2) -0.003(2)
C5 0.124(3) 0.0706(19) 0.0483(15) -0.0040(15) 0.0162(18) 0.019(2)
C6 0.0726(17) 0.0573(15) 0.0514(14) 0.0000(12) 0.0081(13) 0.0049(13)
C7 0.0411(11) 0.0349(10) 0.0423(11) 0.0055(9) 0.0006(9) -0.0005(8)
C8 0.0497(12) 0.0473(12) 0.0451(12) 0.0097(10) 0.0007(10) -0.0087(10)
C9 0.0373(10) 0.0375(10) 0.0592(13) 0.0023(10) -0.0031(10) -0.0061(9)
C10 0.0369(9) 0.0336(10) 0.0465(11) -0.0072(9) -0.0010(9) 0.0013(8)
C11 0.0343(9) 0.0329(10) 0.0386(10) -0.0022(8) 0.0011(8) 0.0037(8)
C12 0.0369(10) 0.0325(9) 0.0398(11) 0.0012(8) -0.0001(8) -0.0029(8)
C13 0.0532(13) 0.0416(12) 0.0414(11) 0.0063(10) -0.0028(10) -0.0107(10)
C14 0.0339(11) 0.0517(12) 0.0518(13) 0.0059(11) -0.0022(10) -0.0019(10)
C15 0.0396(10) 0.0378(10) 0.0471(13) -0.0074(10) 0.0013(10) 0.0061(9)
C16 0.0558(13) 0.0457(11) 0.0445(12) 0.0003(10) -0.0009(11) 0.0128(11)
C17 0.0458(11) 0.0342(9) 0.0366(10) -0.0012(9) -0.0004(9) 0.0038(9)
C18 0.0616(14) 0.0358(10) 0.0499(13) 0.0040(10) 0.0121(11) 0.0099(10)
C19 0.089(2) 0.0428(12) 0.0509(14) 0.0022(11) 0.0278(14) 0.0103(14)
C20 0.114(3) 0.0539(15) 0.0488(15) 0.0169(13) 0.0146(17) 0.0188(17)
C21 0.088(2) 0.0614(16) 0.0558(15) 0.0185(13) 0.0055(15) 0.0257(16)
N1 0.102(2) 0.0428(12) 0.0660(14) 0.0122(11) -0.0151(14) -0.0266(12)
N2 0.0420(11) 0.0821(16) 0.0937(19) -0.0020(15) 0.0017(13) 0.0136(12)
N3 0.0504(11) 0.0540(11) 0.0552(12) 0.0059(10) 0.0025(10) 0.0222(9)
O1 0.0712(12) 0.0454(9) 0.0811(13) 0.0084(9) -0.0134(11) -0.0248(9)
O2 0.0481(9) 0.0581(10) 0.0563(10) -0.0045(9) 0.0120(8) 0.0104(8)
Cl1 0.1666(10) 0.0708(5) 0.1005(6) 0.0276(4) 0.0907(7) 0.0395(6)

loop_
_atom_type_symbol
_atom_type_description
_atom_type_scat_dispersion_real
_atom_type_scat_dispersion_imag
_atom_type_scat_source
C C 0.0181 0.0091 'International Tables Vol C Tables 4.2.6.8 and 6.1.1.4'
H H 0.0000 0.0000 'International Tables Vol C Tables 4.2.6.8 and 6.1.1.4'
Cl Cl 0.3639 0.7018 'International Tables Vol C Tables 4.2.6.8 and 6.1.1.4'
N N 0.0311 0.0180 'International Tables Vol C Tables 4.2.6.8 and 6.1.1.4'
O O 0.0492 0.0322 'International Tables Vol C Tables 4.2.6.8 and 6.1.1.4'

loop_
_geom_angle_atom_site_label_1
_geom_angle_atom_site_label_2
_geom_angle_atom_site_label_3
_geom_angle
C6 C1 C2 119.1(2)
C6 C1 C7 118.8(2)
C2 C1 C7 122.1(2)
C3 C2 C1 120.1(3)
C4 C3 C2 120.6(3)
C3 C4 C5 120.2(3)
C4 C5 C6 120.1(3)
C1 C6 C5 119.9(3)
C8 C7 C1 122.8(2)
C8 C7 C12 117.6(2)
C1 C7 C12 119.54(18)
C7 C8 C9 124.3(2)
O1 C9 C8 120.4(2)
O1 C9 C10 120.4(2)
C8 C9 C10 119.26(18)
C9 C10 C11 115.24(17)
C17 C11 C10 113.41(17)
C17 C11 C15 101.89(17)
C10 C11 C15 111.54(17)
C17 C11 C12 112.65(16)
C10 C11 C12 108.80(16)
C15 C11 C12 108.33(16)
C13 C12 C14 110.63(19)
C13 C12 C7 112.53(18)
C14 C12 C7 107.15(18)
C13 C12 C11 107.29(17)
C14 C12 C11 107.60(17)
C7 C12 C11 111.57(16)
N1 C13 C12 174.2(3)
N2 C14 C12 172.7(3)
O2 C15 N3 126.9(2)
O2 C15 C11 126.1(2)
N3 C15 C11 107.00(19)
C21 C16 N3 128.2(2)
C21 C16 C17 121.6(2)
N3 C16 C17 110.14(19)
C18 C17 C16 120.3(2)
C18 C17 C11 131.67(19)
C16 C17 C11 108.00(19)
C17 C18 C19 117.3(2)
C20 C19 C18 122.8(3)
C20 C19 Cl1 118.9(2)
C18 C19 Cl1 118.3(2)
C19 C20 C21 120.1(2)
C20 C21 C16 117.7(2)
C15 N3 C16 112.85(19)

loop_
_geom_bond_atom_site_label_1
_geom_bond_atom_site_label_2
_geom_bond_distance
C1 C6 1.377(3)
C1 C2 1.393(4)
C1 C7 1.478(3)
C2 C3 1.386(4)
C3 C4 1.356(5)
C4 C5 1.375(6)
C5 C6 1.399(4)
C7 C8 1.337(3)
C7 C12 1.546(3)
C8 C9 1.459(3)
C9 O1 1.217(3)
C9 C10 1.497(3)
C10 C11 1.535(3)
C11 C17 1.517(3)
C11 C15 1.566(3)
C11 C12 1.575(3)
C12 C13 1.474(3)
C12 C14 1.491(3)
C13 N1 1.136(3)
C14 N2 1.129(3)
C15 O2 1.206(3)
C15 N3 1.346(3)
C16 C21 1.382(4)
C16 N3 1.390(3)
C16 C17 1.393(3)
C17 C18 1.375(3)
C18 C19 1.380(3)
C19 C20 1.370(4)
C19 Cl1 1.740(3)
C20 C21 1.381(4)
